data_2216589
loop_
_publ_author_name
'A. Marx'
'R. Suresh'
'Charles Christoper Kanagam'
'V. Manivannan'
'B\"uy\"ukg\"ung\"or, Orhan'

_publ_section_title
;
 3-Benzylidene-8-methoxy-6-methylchroman-4-one
;
_journal_coeditor_code IS2223
_journal_issue 12
_journal_name_full 'Acta Crystallographica Section E'
_journal_page_first o4530
_journal_page_last o4530
_journal_paper_doi 10.1107/S1600536807053019
_journal_volume 63
_journal_year 2007
_chemical_formula_iupac 'C18 H16 O3'
_chemical_formula_moiety 'C18 H16 O3'
_chemical_formula_sum 'C18 H16 O3'
_chemical_formula_weight 280.31
_chemical_name_systematic
;
3-Benzylidene-8-methoxy-6-methylchroman-4-one
;
_space_group_IT_number 14
_symmetry_cell_setting monoclinic
_symmetry_space_group_name_Hall '-P 2yab'
_symmetry_space_group_name_H-M 'P 1 21/a 1'
_atom_sites_solution_hydrogens geom
_atom_sites_solution_primary direct
_atom_sites_solution_secondary difmap
_cell_angle_alpha 90.00
_cell_angle_beta 107.522(5)
_cell_angle_gamma 90.00
_cell_formula_units_Z 4
_cell_length_a 13.0081(9)
_cell_length_b 8.1407(5)
_cell_length_c 13.7580(10)
_cell_measurement_reflns_used 20682
_cell_measurement_temperature 150(2)
_cell_measurement_theta_max 28.83
_cell_measurement_theta_min 1.64
_cell_volume 1389.31(17)
_computing_cell_refinement 'X-AREA (Stoe & Cie, 2002)'
_computing_data_collection 'X-AREA (Stoe & Cie, 2002)'
_computing_data_reduction 'X-RED32 (Stoe & Cie, 2002)'
_computing_molecular_graphics 'PLATON (Spek, 2003)'
_computing_publication_material 'SHELXL97 (Sheldrick, 1997)'
_computing_structure_refinement 'SHELXL97 (Sheldrick, 1997)'
_computing_structure_solution 'SHELXS97 (Sheldrick, 1997)'
_diffrn_ambient_temperature 150(2)
_diffrn_detector_area_resol_mean 6.67
_diffrn_measured_fraction_theta_full 0.990
_diffrn_measured_fraction_theta_max 0.990
_diffrn_measurement_device_type 'Stoe IPDS2'
_diffrn_measurement_method \w
_diffrn_radiation_monochromator graphite
_diffrn_radiation_source 'fine-focus sealed tube'
_diffrn_radiation_type MoK\a
_diffrn_radiation_wavelength 0.71073
_diffrn_reflns_av_R_equivalents 0.0552
_diffrn_reflns_av_sigmaI/netI 0.0383
_diffrn_reflns_limit_h_max 17
_diffrn_reflns_limit_h_min -17
_diffrn_reflns_limit_k_max 10
_diffrn_reflns_limit_k_min -10
_diffrn_reflns_limit_l_max 18
_diffrn_reflns_limit_l_min -18
_diffrn_reflns_number 15939
_diffrn_reflns_theta_full 28.70
_diffrn_reflns_theta_max 28.70
_diffrn_reflns_theta_min 2.94
_exptl_absorpt_coefficient_mu 0.091
_exptl_absorpt_correction_T_max 0.991
_exptl_absorpt_correction_T_min 0.988
_exptl_absorpt_correction_type integration
_exptl_absorpt_process_details '(<i>X-RED</i>; Stoe & Cie, 2002)'
_exptl_crystal_colour yellow
_exptl_crystal_density_diffrn 1.340
_exptl_crystal_density_method 'not measured'
_exptl_crystal_description plate
_exptl_crystal_F_000 592
_exptl_crystal_size_max 0.440
_exptl_crystal_size_mid 0.287
_exptl_crystal_size_min 0.060
_refine_diff_density_max 0.215
_refine_diff_density_min -0.152
_refine_ls_extinction_method none
_refine_ls_goodness_of_fit_ref 1.027
_refine_ls_hydrogen_treatment constr
_refine_ls_matrix_type full
_refine_ls_number_parameters 192
_refine_ls_number_reflns 3551
_refine_ls_number_restraints 0
_refine_ls_restrained_S_all 1.027
_refine_ls_R_factor_all 0.0604
_refine_ls_R_factor_gt 0.0387
_refine_ls_shift/su_max 0.001
_refine_ls_shift/su_mean 0.000
_refine_ls_structure_factor_coef Fsqd
_refine_ls_weighting_details 'calc w=1/[\s^2^(Fo^2^)+(0.0515P)^2^+0.065P] where P=(Fo^2^+2Fc^2^)/3'
_refine_ls_weighting_scheme calc
_refine_ls_wR_factor_gt 0.0924
_refine_ls_wR_factor_ref 0.0991
_reflns_number_gt 2574
_reflns_number_total 3551
_reflns_threshold_expression I>2\s(I)
_cod_data_source_file is2223.cif
_cod_data_source_block I
_cod_original_cell_volume 1389.31(16)
_cod_original_sg_symbol_H-M 'P 21/a'
_cod_database_code 2216589
_cod_database_fobs_code 2216589

loop_
_symmetry_equiv_pos_as_xyz
'x, y, z'
'-x+1/2, y+1/2, -z'
'-x, -y, -z'
'x-1/2, -y-1/2, z'

loop_
_atom_site_type_symbol
_atom_site_label
_atom_site_fract_x
_atom_site_fract_y
_atom_site_fract_z
_atom_site_U_iso_or_equiv
_atom_site_adp_type
_atom_site_calc_flag
_atom_site_refinement_flags
_atom_site_occupancy
O O1 0.78602(7) 0.02990(10) 0.02502(6) 0.0269(2) Uani d . 1
O O3 0.75897(7) 0.05559(10) -0.17011(7) 0.0281(2) Uani d . 1
O O2 1.02517(7) -0.25015(11) 0.21383(7) 0.0316(2) Uani d . 1
C C17 0.89940(10) -0.14732(14) -0.16166(9) 0.0259(3) Uani d . 1
H H17 0.8907 -0.1371 -0.2325 0.031 Uiso calc R 1
C C11 0.92597(9) -0.17538(14) 0.04513(9) 0.0240(2) Uani d . 1
C C13 0.83512(10) -0.05403(14) -0.11889(9) 0.0243(2) Uani d . 1
C C10 0.84867(9) -0.06858(13) -0.01381(9) 0.0234(2) Uani d . 1
C C8 0.87402(10) -0.07504(14) 0.19619(9) 0.0249(2) Uani d . 1
C C14 0.73210(12) 0.05403(17) -0.27867(10) 0.0349(3) Uani d . 1
H H14A 0.7934 0.0950 -0.2991 0.052 Uiso calc R 1
H H14B 0.6693 0.1246 -0.3078 0.052 Uiso calc R 1
H H14C 0.7152 -0.0585 -0.3036 0.052 Uiso calc R 1
C C16 0.97710(10) -0.25671(14) -0.10298(10) 0.0263(3) Uani d . 1
C C12 0.94866(10) -0.17583(14) 0.15659(9) 0.0249(2) Uani d . 1
C C1 0.84397(10) 0.05118(15) 0.35372(9) 0.0273(3) Uani d . 1
C C7 0.90426(10) -0.03749(15) 0.29547(10) 0.0271(3) Uani d . 1
H H7 0.9744 -0.0731 0.3335 0.033 Uiso calc R 1
C C15 0.98897(10) -0.27015(14) -0.00074(10) 0.0262(3) Uani d . 1
H H15 1.0406 -0.3447 0.0397 0.031 Uiso calc R 1
C C6 0.73213(11) 0.03713(16) 0.33350(10) 0.0301(3) Uani d . 1
H H6 0.6917 -0.0300 0.2788 0.036 Uiso calc R 1
C C2 0.90143(12) 0.14728(16) 0.43647(10) 0.0332(3) Uani d . 1
H H2 0.9776 0.1551 0.4527 0.040 Uiso calc R 1
C C9 0.77010(10) -0.02889(16) 0.11825(10) 0.0276(3) Uani d . 1
H H9A 0.7220 -0.1259 0.1030 0.033 Uiso calc R 1
H H9B 0.7341 0.0576 0.1467 0.033 Uiso calc R 1
C C4 0.73819(13) 0.21907(18) 0.47312(11) 0.0389(3) Uani d . 1
H H4 0.7020 0.2778 0.5128 0.047 Uiso calc R 1
C C5 0.68008(12) 0.12118(18) 0.39318(10) 0.0350(3) Uani d . 1
H H5 0.6042 0.1113 0.3790 0.042 Uiso calc R 1
C C18 1.04741(11) -0.35413(16) -0.15150(11) 0.0329(3) Uani d . 1
H H18A 1.1090 -0.3991 -0.0982 0.049 Uiso calc R 1
H H18B 1.0734 -0.2823 -0.1962 0.049 Uiso calc R 1
H H18C 1.0054 -0.4443 -0.1916 0.049 Uiso calc R 1
C C3 0.84876(13) 0.23136(18) 0.49522(11) 0.0393(3) Uani d . 1
H H3 0.8888 0.2974 0.5507 0.047 Uiso calc R 1

loop_
_atom_site_aniso_label
_atom_site_aniso_U_11
_atom_site_aniso_U_22
_atom_site_aniso_U_33
_atom_site_aniso_U_12
_atom_site_aniso_U_13
_atom_site_aniso_U_23
O1 0.0305(5) 0.0265(4) 0.0239(4) 0.0063(3) 0.0085(4) 0.0005(3)
O3 0.0337(5) 0.0253(4) 0.0241(4) 0.0048(4) 0.0071(4) 0.0018(3)
O2 0.0315(5) 0.0287(4) 0.0308(5) 0.0055(4) 0.0038(4) 0.0012(4)
C17 0.0287(6) 0.0230(5) 0.0265(6) -0.0041(5) 0.0090(5) -0.0040(4)
C11 0.0241(6) 0.0195(5) 0.0273(6) -0.0023(4) 0.0063(5) -0.0013(4)
C13 0.0261(6) 0.0189(5) 0.0267(6) -0.0016(4) 0.0062(5) -0.0004(4)
C10 0.0247(6) 0.0188(5) 0.0269(6) -0.0017(4) 0.0080(5) -0.0030(4)
C8 0.0264(6) 0.0208(5) 0.0274(6) -0.0010(4) 0.0080(5) 0.0011(4)
C14 0.0438(8) 0.0331(7) 0.0247(7) 0.0067(6) 0.0057(6) 0.0003(5)
C16 0.0261(6) 0.0206(5) 0.0329(7) -0.0036(5) 0.0098(5) -0.0057(5)
C12 0.0251(6) 0.0205(5) 0.0271(6) -0.0012(4) 0.0048(5) 0.0000(4)
C1 0.0353(7) 0.0238(6) 0.0221(6) 0.0022(5) 0.0076(5) 0.0037(5)
C7 0.0289(6) 0.0240(6) 0.0269(6) -0.0001(5) 0.0061(5) 0.0017(5)
C15 0.0240(6) 0.0201(5) 0.0329(7) -0.0004(4) 0.0063(5) -0.0015(5)
C6 0.0373(7) 0.0289(6) 0.0241(6) 0.0014(5) 0.0094(5) 0.0038(5)
C2 0.0377(7) 0.0311(7) 0.0275(7) 0.0031(5) 0.0048(5) 0.0001(5)
C9 0.0278(6) 0.0303(6) 0.0254(6) 0.0030(5) 0.0089(5) 0.0012(5)
C4 0.0536(9) 0.0375(7) 0.0278(7) 0.0134(6) 0.0155(7) 0.0021(6)
C5 0.0402(8) 0.0383(7) 0.0285(7) 0.0076(6) 0.0134(6) 0.0069(6)
C18 0.0351(7) 0.0285(6) 0.0371(7) 0.0025(5) 0.0139(6) -0.0052(5)
C3 0.0529(9) 0.0349(7) 0.0256(7) 0.0066(6) 0.0052(6) -0.0048(5)

loop_
_atom_type_symbol
_atom_type_description
_atom_type_scat_dispersion_real
_atom_type_scat_dispersion_imag
_atom_type_scat_source
C C 0.0033 0.0016 'International Tables Vol C Tables 4.2.6.8 and 6.1.1.4'
H H 0.0000 0.0000 'International Tables Vol C Tables 4.2.6.8 and 6.1.1.4'
O O 0.0106 0.0060 'International Tables Vol C Tables 4.2.6.8 and 6.1.1.4'

loop_
_geom_angle_atom_site_label_1
_geom_angle_atom_site_label_2
_geom_angle_atom_site_label_3
_geom_angle
_geom_angle_publ_flag
C10 O1 C9 114.64(9) n
C13 O3 C14 116.51(9) n
C13 C17 C16 121.68(11) ?
C13 C17 H17 119.2 ?
C16 C17 H17 119.2 ?
C10 C11 C15 119.89(11) ?
C10 C11 C12 119.48(10) ?
C15 C11 C12 120.35(11) ?
O3 C13 C17 125.28(11) n
O3 C13 C10 115.68(10) n
C17 C13 C10 119.03(11) ?
O1 C10 C11 123.53(11) n
O1 C10 C13 116.66(10) n
C11 C10 C13 119.76(10) ?
C7 C8 C12 118.31(11) ?
C7 C8 C9 126.72(11) ?
C12 C8 C9 114.97(10) ?
O3 C14 H14A 109.5 ?
O3 C14 H14B 109.5 ?
H14A C14 H14B 109.5 ?
O3 C14 H14C 109.5 ?
H14A C14 H14C 109.5 ?
H14B C14 H14C 109.5 ?
C15 C16 C17 118.60(11) ?
C15 C16 C18 121.01(12) ?
C17 C16 C18 120.37(11) ?
O2 C12 C11 122.65(11) n
O2 C12 C8 121.84(11) n
C11 C12 C8 115.48(10) ?
C2 C1 C6 118.42(12) ?
C2 C1 C7 118.49(12) ?
C6 C1 C7 123.00(12) ?
C8 C7 C1 128.91(12) ?
C8 C7 H7 115.5 ?
C1 C7 H7 115.5 ?
C16 C15 C11 121.03(11) ?
C16 C15 H15 119.5 ?
C11 C15 H15 119.5 ?
C5 C6 C1 120.22(13) ?
C5 C6 H6 119.9 ?
C1 C6 H6 119.9 ?
C3 C2 C1 120.92(13) ?
C3 C2 H2 119.5 ?
C1 C2 H2 119.5 ?
O1 C9 C8 112.32(10) n
O1 C9 H9A 109.1 ?
C8 C9 H9A 109.1 ?
O1 C9 H9B 109.1 ?
C8 C9 H9B 109.1 ?
H9A C9 H9B 107.9 ?
C3 C4 C5 120.00(13) ?
C3 C4 H4 120.0 ?
C5 C4 H4 120.0 ?
C4 C5 C6 120.39(14) ?
C4 C5 H5 119.8 ?
C6 C5 H5 119.8 ?
C16 C18 H18A 109.5 ?
C16 C18 H18B 109.5 ?
H18A C18 H18B 109.5 ?
C16 C18 H18C 109.5 ?
H18A C18 H18C 109.5 ?
H18B C18 H18C 109.5 ?
C4 C3 C2 120.01(13) ?
C4 C3 H3 120.0 ?
C2 C3 H3 120.0 ?

loop_
_geom_bond_atom_site_label_1
_geom_bond_atom_site_label_2
_geom_bond_distance
_geom_bond_publ_flag
O1 C10 1.3617(14) n
O1 C9 1.4412(15) n
O3 C13 1.3615(14) n
O3 C14 1.4280(15) n
O2 C12 1.2268(15) n
C17 C13 1.3851(16) ?
C17 C16 1.4054(18) ?
C17 H17 0.9500 ?
C11 C10 1.3906(16) ?
C11 C15 1.4058(16) ?
C11 C12 1.4718(17) ?
C13 C10 1.4076(17) ?
C8 C7 1.3381(18) ?
C8 C12 1.4937(16) ?
C8 C9 1.4985(18) ?
C14 H14A 0.9800 ?
C14 H14B 0.9800 ?
C14 H14C 0.9800 ?
C16 C15 1.3724(18) ?
C16 C18 1.5095(17) ?
C1 C2 1.3981(18) ?
C1 C6 1.4012(18) ?
C1 C7 1.4685(17) ?
C7 H7 0.9500 ?
C15 H15 0.9500 ?
C6 C5 1.3913(18) ?
C6 H6 0.9500 ?
C2 C3 1.3873(19) ?
C2 H2 0.9500 ?
C9 H9A 0.9900 ?
C9 H9B 0.9900 ?
C4 C3 1.381(2) ?
C4 C5 1.384(2) ?
C4 H4 0.9500 ?
C5 H5 0.9500 ?
C18 H18A 0.9800 ?
C18 H18B 0.9800 ?
C18 H18C 0.9800 ?
C3 H3 0.9500 ?

loop_
_geom_hbond_atom_site_label_D
_geom_hbond_atom_site_label_H
_geom_hbond_atom_site_label_A
_geom_hbond_site_symmetry_A
_geom_hbond_distance_DH
_geom_hbond_distance_HA
_geom_hbond_distance_DA
_geom_hbond_angle_DHA
C7 H7 O2 . 0.95 2.43 2.7922(15) 103
C18 H18C O2 3_745 0.98 2.52 3.3937(16) 148
C9 H9B Cg1 2_655 0.99 2.99 3.7499(14) 135
C14 H14C Cg2 2_645 0.98 2.91 3.8592(15) 162

loop_
_cod_related_entry_id
_cod_related_entry_database
_cod_related_entry_code
1 ChemSpider 21196346
